data_1515368
loop_
_publ_author_name
'Busschaert, Nathalie'
'Bradberry, Samuel J.'
'Wenzel, Marco'
'Haynes, Cally J. E.'
'Hiscock, Jennifer R.'
'Kirby, Isabelle L.'
'Karagiannidis, Louise E.'
'Moore, Stephen J.'
'Wells, Neil J.'
'Herniman, Julie'
'Langley, G. John'
'Horton, Peter N.'
'Light, Mark E.'
'Marques, Igor'
'Costa, Paulo J.'
'F\'elix, V\'itor'
'Frey, Jeremy G.'
'Gale, Philip A.'

_publ_section_title
;
 Towards predictable transmembrane transport: QSAR analysis of anion
 binding and transport
;
_journal_issue 8
_journal_name_full 'Chemical Science'
_journal_page_first 3036
_journal_paper_doi 10.1039/c3sc51023a
_journal_volume 4
_journal_year 2013
_chemical_compound_source
;
Nathalie Busschaert
Jennifer R. Hiscock
;
_chemical_formula_moiety 'C15 H22 N2 O2 S'
_chemical_formula_sum 'C15 H22 N2 O2 S'
_chemical_formula_weight 294.41
_chemical_name_systematic
;
?
;
_space_group_IT_number 14
_symmetry_cell_setting monoclinic
_symmetry_space_group_name_Hall '-P 2yn'
_symmetry_space_group_name_H-M 'P 1 21/n 1'
_atom_sites_solution_hydrogens geom
_atom_sites_solution_primary direct
_atom_sites_solution_secondary difmap
_audit_creation_method SHELXL-97
_cell_angle_alpha 90.00
_cell_angle_beta 93.215(8)
_cell_angle_gamma 90.00
_cell_formula_units_Z 4
_cell_length_a 5.553(4)
_cell_length_b 9.157(8)
_cell_length_c 30.91(3)
_cell_measurement_reflns_used 3306
_cell_measurement_temperature 100(2)
_cell_measurement_theta_max 30.7
_cell_measurement_theta_min 2.3
_cell_volume 1569(2)
_computing_cell_refinement
;
CrystalClear-SM Expert 2.0 r7 (Rigaku, 2011)
;
_computing_data_collection
;
CrystalClear-SM Expert 2.0 r7 (Rigaku, 2011)
;
_computing_data_reduction
;
CrystalClear-SM Expert 2.0 r7 (Rigaku, 2011)
;
_computing_publication_material 'WINGX (Farrugia, 1998)'
_computing_structure_refinement 'SHELXL-97 (Sheldrick, 2008)'
_computing_structure_solution 'SHELXS-97 (Sheldrick, 1997)'
_diffrn_ambient_temperature 100(2)
_diffrn_detector 'CCD plate'
_diffrn_detector_area_resol_mean 28.5714
_diffrn_detector_type 'Rigaku HG Saturn724+ (2x2 bin mode)'
_diffrn_measured_fraction_theta_full 0.998
_diffrn_measured_fraction_theta_max 0.998
_diffrn_measurement_device 'four-circle \k diffractometer'
_diffrn_measurement_device_type 'Rigaku AFC12 (Right)'
_diffrn_measurement_method 'profile data from \w-scans'
_diffrn_measurement_specimen_support 'MiTeGen micromount'
_diffrn_radiation_collimation 'Confocal mirrors, VHF Varimax '
_diffrn_radiation_type MoK\a
_diffrn_radiation_wavelength 0.71075
_diffrn_reflns_av_R_equivalents 0.0661
_diffrn_reflns_av_sigmaI/netI 0.0403
_diffrn_reflns_limit_h_max 7
_diffrn_reflns_limit_h_min -7
_diffrn_reflns_limit_k_max 11
_diffrn_reflns_limit_k_min -11
_diffrn_reflns_limit_l_max 40
_diffrn_reflns_limit_l_min -40
_diffrn_reflns_number 24561
_diffrn_reflns_theta_full 27.49
_diffrn_reflns_theta_max 27.49
_diffrn_reflns_theta_min 2.98
_diffrn_source 'Rotating Anode'
_diffrn_source_current 55.0
_diffrn_source_power 2.475
_diffrn_source_voltage 45.0
_exptl_absorpt_coefficient_mu 0.210
_exptl_absorpt_correction_T_max 0.9958
_exptl_absorpt_correction_T_min 0.9773
_exptl_absorpt_correction_type multi-scan
_exptl_absorpt_process_details
;
Jacobson, R. (1998). REQAB. Private communication to the
Rigaku Corporation, Tokyo, Japan.
;
_exptl_crystal_colour colorless
_exptl_crystal_density_diffrn 1.246
_exptl_crystal_density_method 'not measured'
_exptl_crystal_description platelet
_exptl_crystal_F_000 632
_exptl_crystal_size_max 0.11
_exptl_crystal_size_mid 0.10
_exptl_crystal_size_min 0.02
_refine_diff_density_max 0.449
_refine_diff_density_min -0.438
_refine_diff_density_rms 0.058
_refine_ls_extinction_method none
_refine_ls_goodness_of_fit_ref 1.187
_refine_ls_hydrogen_treatment constr
_refine_ls_matrix_type full
_refine_ls_number_parameters 181
_refine_ls_number_reflns 3586
_refine_ls_number_restraints 0
_refine_ls_restrained_S_all 1.187
_refine_ls_R_factor_all 0.0848
_refine_ls_R_factor_gt 0.0724
_refine_ls_shift/su_max 0.000
_refine_ls_shift/su_mean 0.000
_refine_ls_structure_factor_coef Fsqd
_refine_ls_weighting_details 'calc w=1/[\s^2^(Fo^2^)+(0.0722P)^2^+0.9038P] where P=(Fo^2^+2Fc^2^)/3'
_refine_ls_weighting_scheme calc
_refine_ls_wR_factor_gt 0.1729
_refine_ls_wR_factor_ref 0.1805
_reflns_number_gt 3121
_reflns_number_total 3586
_reflns_threshold_expression >2\s(I)
_cod_data_source_file c3sc51023a.cif
_cod_data_source_block p-OCOMe
_cod_original_sg_symbol_H-M 'P 21/n'
_cod_database_code 1515368

loop_
_symmetry_equiv_pos_as_xyz
'x, y, z'
'-x+1/2, y+1/2, -z+1/2'
'-x, -y, -z'
'x-1/2, -y-1/2, z-1/2'

loop_
_atom_site_label
_atom_site_type_symbol
_atom_site_fract_x
_atom_site_fract_y
_atom_site_fract_z
_atom_site_U_iso_or_equiv
_atom_site_adp_type
_atom_site_occupancy
_atom_site_symmetry_multiplicity
_atom_site_calc_flag
_atom_site_refinement_flags
C1 C -0.5198(5) 0.6290(3) 0.35550(9) 0.0395(7) Uani 1 1 d .
H1A H -0.6175 0.7126 0.3454 0.059 Uiso 1 1 calc R
H1B H -0.4586 0.6460 0.3854 0.059 Uiso 1 1 calc R
H1C H -0.6192 0.5405 0.3542 0.059 Uiso 1 1 calc R
O2 O -0.1590(4) 0.5161(2) 0.33099(6) 0.0425(5) Uani 1 1 d .
C2 C -0.3120(5) 0.6103(3) 0.32714(8) 0.0310(6) Uani 1 1 d .
C3 C -0.1371(4) 0.7098(3) 0.26480(8) 0.0296(5) Uani 1 1 d .
C4 C -0.1759(5) 0.6270(3) 0.22772(8) 0.0331(6) Uani 1 1 d .
H4 H -0.3113 0.5637 0.2247 0.040 Uiso 1 1 calc R
C5 C -0.0154(5) 0.6368(3) 0.19462(8) 0.0330(6) Uani 1 1 d .
H5 H -0.0401 0.5793 0.1692 0.040 Uiso 1 1 calc R
C6 C 0.1809(5) 0.7311(3) 0.19913(8) 0.0296(5) Uani 1 1 d .
C7 C 0.2176(5) 0.8128(3) 0.23727(8) 0.0306(6) Uani 1 1 d .
H7 H 0.3529 0.8761 0.2406 0.037 Uiso 1 1 calc R
C8 C 0.0590(5) 0.8027(3) 0.27036(8) 0.0307(6) Uani 1 1 d .
H8 H 0.0845 0.8581 0.2962 0.037 Uiso 1 1 calc R
C9 C 0.4261(5) 0.6717(3) 0.13442(8) 0.0320(6) Uani 1 1 d .
C10 C 0.7211(5) 0.6656(3) 0.07692(8) 0.0359(6) Uani 1 1 d .
H10A H 0.6033 0.6304 0.0540 0.043 Uiso 1 1 calc R
H10B H 0.8095 0.5800 0.0893 0.043 Uiso 1 1 calc R
C11 C 0.8981(5) 0.7702(3) 0.05725(9) 0.0361(6) Uani 1 1 d .
H11A H 1.0169 0.8041 0.0802 0.043 Uiso 1 1 calc R
H11B H 0.8095 0.8567 0.0455 0.043 Uiso 1 1 calc R
C12 C 1.0312(5) 0.6974(3) 0.02092(8) 0.0355(6) Uani 1 1 d .
H12A H 0.9114 0.6611 -0.0015 0.043 Uiso 1 1 calc R
H12B H 1.1220 0.6121 0.0329 0.043 Uiso 1 1 calc R
C13 C 1.2067(5) 0.8007(3) -0.00040(9) 0.0354(6) Uani 1 1 d .
H13A H 1.1160 0.8863 -0.0122 0.043 Uiso 1 1 calc R
H13B H 1.3270 0.8365 0.0220 0.043 Uiso 1 1 calc R
C14 C 1.3393(5) 0.7290(3) -0.03692(9) 0.0384(7) Uani 1 1 d .
H14A H 1.2191 0.6928 -0.0593 0.046 Uiso 1 1 calc R
H14B H 1.4309 0.6438 -0.0251 0.046 Uiso 1 1 calc R
C15 C 1.5133(6) 0.8331(3) -0.05823(9) 0.0438(7) Uani 1 1 d .
H15A H 1.5943 0.7811 -0.0810 0.066 Uiso 1 1 calc R
H15B H 1.6339 0.8686 -0.0364 0.066 Uiso 1 1 calc R
H15C H 1.4230 0.9160 -0.0709 0.066 Uiso 1 1 calc R
N1 N 0.3453(4) 0.7589(2) 0.16672(7) 0.0338(5) Uani 1 1 d .
H1 H 0.4063 0.8476 0.1674 0.041 Uiso 1 1 calc R
N2 N 0.5931(4) 0.7386(3) 0.11099(7) 0.0361(5) Uani 1 1 d .
H2 H 0.6265 0.8309 0.1165 0.043 Uiso 1 1 calc R
O1 O -0.3153(3) 0.7128(2) 0.29603(6) 0.0348(5) Uani 1 1 d .
S1 S 0.33601(14) 0.49998(7) 0.12358(2) 0.0383(2) Uani 1 1 d .

loop_
_atom_site_aniso_label
_atom_site_aniso_U_11
_atom_site_aniso_U_22
_atom_site_aniso_U_33
_atom_site_aniso_U_23
_atom_site_aniso_U_13
_atom_site_aniso_U_12
C1 0.0358(15) 0.0457(16) 0.0382(13) 0.0088(12) 0.0142(12) 0.0104(13)
O2 0.0452(12) 0.0418(11) 0.0423(10) 0.0124(8) 0.0175(9) 0.0191(9)
C2 0.0310(14) 0.0310(13) 0.0314(12) 0.0028(10) 0.0063(10) 0.0036(11)
C3 0.0269(13) 0.0286(13) 0.0341(12) 0.0052(10) 0.0086(10) 0.0066(10)
C4 0.0305(14) 0.0270(13) 0.0425(14) 0.0036(11) 0.0075(11) -0.0050(11)
C5 0.0376(15) 0.0282(13) 0.0336(12) -0.0008(10) 0.0057(11) -0.0058(11)
C6 0.0297(13) 0.0283(13) 0.0313(12) 0.0029(10) 0.0073(10) -0.0010(10)
C7 0.0273(13) 0.0280(13) 0.0369(13) -0.0026(10) 0.0039(10) 0.0006(10)
C8 0.0312(13) 0.0292(13) 0.0319(12) -0.0018(10) 0.0025(10) 0.0073(11)
C9 0.0351(14) 0.0301(13) 0.0318(12) 0.0036(10) 0.0103(11) -0.0019(11)
C10 0.0434(16) 0.0308(13) 0.0349(13) -0.0007(10) 0.0140(11) -0.0036(12)
C11 0.0397(15) 0.0313(14) 0.0385(13) -0.0018(11) 0.0137(12) -0.0063(12)
C12 0.0419(16) 0.0303(13) 0.0358(13) -0.0022(11) 0.0145(11) -0.0046(12)
C13 0.0391(15) 0.0293(13) 0.0391(13) -0.0029(11) 0.0127(11) -0.0033(11)
C14 0.0469(17) 0.0318(14) 0.0381(14) -0.0052(11) 0.0168(12) -0.0058(12)
C15 0.0532(18) 0.0364(15) 0.0440(15) -0.0028(12) 0.0225(14) -0.0061(13)
N1 0.0366(12) 0.0280(11) 0.0381(11) -0.0026(9) 0.0138(10) -0.0087(9)
N2 0.0412(13) 0.0293(11) 0.0395(12) -0.0015(9) 0.0169(10) -0.0056(10)
O1 0.0340(10) 0.0340(10) 0.0376(9) 0.0086(8) 0.0138(8) 0.0103(8)
S1 0.0517(5) 0.0250(4) 0.0397(4) -0.0001(2) 0.0167(3) -0.0066(3)

loop_
_atom_type_symbol
_atom_type_description
_atom_type_scat_dispersion_real
_atom_type_scat_dispersion_imag
_atom_type_scat_source
C C 0.0033 0.0016 'International Tables Vol C Tables 4.2.6.8 and 6.1.1.4'
H H 0.0000 0.0000 'International Tables Vol C Tables 4.2.6.8 and 6.1.1.4'
N N 0.0061 0.0033 'International Tables Vol C Tables 4.2.6.8 and 6.1.1.4'
O O 0.0106 0.0060 'International Tables Vol C Tables 4.2.6.8 and 6.1.1.4'
S S 0.1246 0.1234 'International Tables Vol C Tables 4.2.6.8 and 6.1.1.4'

loop_
_geom_angle_atom_site_label_1
_geom_angle_atom_site_label_2
_geom_angle_atom_site_label_3
_geom_angle
C2 C1 H1A 109.5
C2 C1 H1B 109.5
H1A C1 H1B 109.5
C2 C1 H1C 109.5
H1A C1 H1C 109.5
H1B C1 H1C 109.5
O2 C2 O1 123.3(2)
O2 C2 C1 125.7(2)
O1 C2 C1 111.1(2)
C4 C3 C8 121.7(2)
C4 C3 O1 119.5(2)
C8 C3 O1 118.5(2)
C3 C4 C5 119.8(2)
C3 C4 H4 120.1
C5 C4 H4 120.1
C6 C5 C4 119.6(2)
C6 C5 H5 120.2
C4 C5 H5 120.2
C5 C6 C7 119.5(2)
C5 C6 N1 125.0(2)
C7 C6 N1 115.5(2)
C8 C7 C6 121.0(2)
C8 C7 H7 119.5
C6 C7 H7 119.5
C3 C8 C7 118.4(2)
C3 C8 H8 120.8
C7 C8 H8 120.8
N2 C9 N1 112.8(2)
N2 C9 S1 121.50(19)
N1 C9 S1 125.74(18)
N2 C10 C11 110.5(2)
N2 C10 H10A 109.6
C11 C10 H10A 109.6
N2 C10 H10B 109.6
C11 C10 H10B 109.6
H10A C10 H10B 108.1
C10 C11 C12 111.6(2)
C10 C11 H11A 109.3
C12 C11 H11A 109.3
C10 C11 H11B 109.3
C12 C11 H11B 109.3
H11A C11 H11B 108.0
C11 C12 C13 113.0(2)
C11 C12 H12A 109.0
C13 C12 H12A 109.0
C11 C12 H12B 109.0
C13 C12 H12B 109.0
H12A C12 H12B 107.8
C14 C13 C12 113.3(2)
C14 C13 H13A 108.9
C12 C13 H13A 108.9
C14 C13 H13B 108.9
C12 C13 H13B 108.9
H13A C13 H13B 107.7
C13 C14 C15 113.1(2)
C13 C14 H14A 109.0
C15 C14 H14A 109.0
C13 C14 H14B 109.0
C15 C14 H14B 109.0
H14A C14 H14B 107.8
C14 C15 H15A 109.5
C14 C15 H15B 109.5
H15A C15 H15B 109.5
C14 C15 H15C 109.5
H15A C15 H15C 109.5
H15B C15 H15C 109.5
C9 N1 C6 131.3(2)
C9 N1 H1 114.4
C6 N1 H1 114.4
C9 N2 C10 123.5(2)
C9 N2 H2 118.3
C10 N2 H2 118.3
C2 O1 C3 119.42(19)

loop_
_geom_bond_atom_site_label_1
_geom_bond_atom_site_label_2
_geom_bond_distance
C1 C2 1.497(3)
C1 H1A 0.9800
C1 H1B 0.9800
C1 H1C 0.9800
O2 C2 1.212(3)
C2 O1 1.343(3)
C3 C4 1.381(4)
C3 C8 1.385(4)
C3 O1 1.421(3)
C4 C5 1.397(4)
C4 H4 0.9500
C5 C6 1.392(4)
C5 H5 0.9500
C6 C7 1.401(4)
C6 N1 1.416(3)
C7 C8 1.390(3)
C7 H7 0.9500
C8 H8 0.9500
C9 N2 1.355(3)
C9 N1 1.373(3)
C9 S1 1.678(3)
C10 N2 1.465(3)
C10 C11 1.523(4)
C10 H10A 0.9900
C10 H10B 0.9900
C11 C12 1.532(3)
C11 H11A 0.9900
C11 H11B 0.9900
C12 C13 1.533(3)
C12 H12A 0.9900
C12 H12B 0.9900
C13 C14 1.530(3)
C13 H13A 0.9900
C13 H13B 0.9900
C14 C15 1.532(4)
C14 H14A 0.9900
C14 H14B 0.9900
C15 H15A 0.9800
C15 H15B 0.9800
C15 H15C 0.9800
N1 H1 0.8800
N2 H2 0.8800

loop_
_geom_hbond_atom_site_label_D
_geom_hbond_atom_site_label_H
_geom_hbond_atom_site_label_A
_geom_hbond_distance_DH
_geom_hbond_distance_HA
_geom_hbond_distance_DA
_geom_hbond_angle_DHA
_geom_hbond_site_symmetry_A
N1 H1 O2 0.88 2.08 2.928(3) 160.4 2
N2 H2 O2 0.88 2.35 3.120(4) 146.7 2
